data_1546915
loop_
_publ_author_name
'Ho (Kenny) Park, Kun'
'Chen, Rui'
'Chen, David Y.-K.'

_publ_section_title
;
 Programmed serial stereochemical relay and its application in the
 synthesis of morphinans
;
_journal_name_full 'Chem. Sci.'
_journal_paper_doi 10.1039/C7SC03189K
_journal_year 2017
_chemical_formula_moiety 'C21 H29 N O5'
_chemical_formula_sum 'C21 H29 N O5'
_chemical_formula_weight 375.45
_chemical_name_systematic
;
 ?
;
_space_group_crystal_system monoclinic
_space_group_IT_number 14
_space_group_name_Hall '-P 2ybc'
_space_group_name_H-M_alt 'P 1 21/c 1'
_symmetry_space_group_name_Hall '-P 2ybc'
_symmetry_space_group_name_H-M 'P 1 21/c 1'
_atom_sites_solution_hydrogens geom
_atom_sites_solution_primary direct
_audit_creation_date 2014-04-14
_audit_creation_method
;
Olex2 1.2
(compiled 2014.03.20 svn.r2914 for OlexSys, GUI svn.r4816)
;
_audit_update_record
;
2017-01-10 deposited with the CCDC.
2017-08-16 downloaded from the CCDC.
;
_cell_angle_alpha 90
_cell_angle_beta 101.5550(16)
_cell_angle_gamma 90
_cell_formula_units_Z 4
_cell_length_a 19.8561(10)
_cell_length_b 7.9076(4)
_cell_length_c 12.5788(6)
_cell_measurement_reflns_used 4281
_cell_measurement_temperature 120
_cell_measurement_theta_max 25.88
_cell_measurement_theta_min 2.78
_cell_volume 1935.02(17)
_computing_data_reduction 'SAINT v8.34A (Bruker, 2013)'
_computing_molecular_graphics 'Olex2 (Dolomanov et al., 2009)'
_computing_publication_material 'Olex2 (Dolomanov et al., 2009)'
_computing_structure_refinement 'XL (Sheldrick, 2008)'
_computing_structure_solution 'ShelXT (Sheldrick, 2008)'
_diffrn_ambient_temperature 120.0
_diffrn_measured_fraction_theta_full 0.999
_diffrn_measured_fraction_theta_max 0.997
_diffrn_measurement_device_type 'Bruker APEX-II CCD'
_diffrn_measurement_method '\f and \w scans'
_diffrn_radiation_type MoK\a
_diffrn_radiation_wavelength 0.71073
_diffrn_reflns_av_R_equivalents 0.0635
_diffrn_reflns_av_unetI/netI 0.0473
_diffrn_reflns_Laue_measured_fraction_full 0.999
_diffrn_reflns_Laue_measured_fraction_max 0.997
_diffrn_reflns_limit_h_max 24
_diffrn_reflns_limit_h_min -24
_diffrn_reflns_limit_k_max 9
_diffrn_reflns_limit_k_min -9
_diffrn_reflns_limit_l_max 15
_diffrn_reflns_limit_l_min -15
_diffrn_reflns_number 18865
_diffrn_reflns_point_group_measured_fraction_full 0.999
_diffrn_reflns_point_group_measured_fraction_max 0.997
_diffrn_reflns_theta_full 25.242
_diffrn_reflns_theta_max 26.055
_diffrn_reflns_theta_min 2.781
_diffrn_standards_number 0
_exptl_absorpt_coefficient_mu 0.091
_exptl_absorpt_correction_T_max 0.7453
_exptl_absorpt_correction_T_min 0.7047
_exptl_absorpt_correction_type multi-scan
_exptl_absorpt_process_details
;
SADABS-2012/1 (Bruker,2012) was used for absorption correction.
wR2(int) was 0.0670 before and 0.0640 after correction.
The Ratio of minimum to maximum transmission is 0.9455.
The \l/2 correction factor is 0.0015.
;
_exptl_crystal_colour 'clear colourless'
_exptl_crystal_colour_lustre clear
_exptl_crystal_colour_primary colourless
_exptl_crystal_density_diffrn 1.289
_exptl_crystal_description plate
_exptl_crystal_F_000 808
_exptl_crystal_size_max 0.2
_exptl_crystal_size_mid 0.1
_exptl_crystal_size_min 0.08
_refine_diff_density_max 0.273
_refine_diff_density_min -0.217
_refine_diff_density_rms 0.045
_refine_ls_extinction_method none
_refine_ls_goodness_of_fit_ref 1.017
_refine_ls_hydrogen_treatment constr
_refine_ls_matrix_type full
_refine_ls_number_parameters 250
_refine_ls_number_reflns 3815
_refine_ls_number_restraints 231
_refine_ls_restrained_S_all 0.992
_refine_ls_R_factor_all 0.0848
_refine_ls_R_factor_gt 0.0464
_refine_ls_shift/su_max 0.000
_refine_ls_shift/su_mean 0.000
_refine_ls_structure_factor_coef Fsqd
_refine_ls_weighting_details 'w=1/[\s^2^(Fo^2^)+(0.0406P)^2^+0.8067P] where P=(Fo^2^+2Fc^2^)/3'
_refine_ls_weighting_scheme calc
_refine_ls_wR_factor_gt 0.0924
_refine_ls_wR_factor_ref 0.1058
_reflns_Friedel_coverage 0.000
_reflns_number_gt 2584
_reflns_number_total 3815
_reflns_threshold_expression 'I > 2\s(I)'
_cod_data_source_file c7sc03189k2.cif
_cod_data_source_block RC438
_cod_database_code 1546915
_shelxl_version_number 2013-4
_shelx_space_group_comment
;
The symmetry employed for this shelxl refinement is uniquely defined
by the following loop, which should always be used as a source of
symmetry information in preference to the above space-group names.
They are only intended as comments.
;
_olex2_refinement_description
;
1. Others
 Fixed Uiso: H27(0.031) H3(0.041) H4(0.039) H6(0.034) H7(0.03) H8(0.023)
 H9A(0.025) H9B(0.025) H10(0.023) H12(0.02) H16A(0.046) H16B(0.046) H16C(0.046)
 H18A(0.066) H18B(0.066) H18C(0.066) H20A(0.027) H20B(0.027) H21A(0.024)
 H21B(0.024) H22A(0.044) H22B(0.044) H22C(0.044) H24A(0.047) H24B(0.047)
 H24C(0.047) H26A(0.052) H26B(0.052) H26C(0.052)
 Fixed X: H27(0.8165) H3(0.503) H4(0.5631) H6(0.655) H7(0.7647) H8(0.8067)
 H9A(0.8328) H9B(0.8853) H10(0.9238) H12(0.774) H16A(0.6771) H16B(0.7166)
 H16C(0.6352) H18A(0.467) H18B(0.4507) H18C(0.4437) H20A(0.7762) H20B(0.7521)
 H21A(0.6782) H21B(0.7173) H22A(0.9317) H22B(0.8662) H22C(0.8845) H24A(0.9184)
 H24B(0.9208) H24C(0.8484) H26A(1.0006) H26B(0.9865) H26C(0.9956)
 Fixed Y: H27(0.8093) H3(0.6656) H4(0.4423) H6(0.3341) H7(0.3531) H8(0.5862)
 H9A(0.5704) H9B(0.5439) H10(0.788) H12(1.013) H16A(1.0435) H16B(1.1903)
 H16C(1.2019) H18A(0.8977) H18B(1.0821) H18C(0.9198) H20A(1.0507) H20B(0.9758)
 H21A(0.8833) H21B(0.7252) H22A(0.9672) H22B(1.038) H22C(1.1104) H24A(1.1012)
 H24B(1.2643) H24C(1.1865) H26A(0.7625) H26B(0.6891) H26C(0.8883)
 Fixed Z: H27(0.4723) H3(0.374) H4(0.4681) H6(0.6114) H7(0.7046) H8(0.5872)
 H9A(0.8156) H9B(0.7358) H10(0.8049) H12(0.6104) H16A(0.3608) H16B(0.436)
 H16C(0.393) H18A(0.2706) H18B(0.3115) H18C(0.3845) H20A(0.7745) H20B(0.8787)
 H21A(0.7238) H21B(0.7866) H22A(0.9401) H22B(0.9823) H22C(0.8727) H24A(0.5447)
 H24B(0.6207) H24C(0.5624) H26A(0.5757) H26B(0.6878) H26C(0.6735)
;

loop_
_space_group_symop_operation_xyz
'x, y, z'
'-x, y+1/2, -z+1/2'
'-x, -y, -z'
'x, -y-1/2, z-1/2'

loop_
_atom_site_label
_atom_site_type_symbol
_atom_site_fract_x
_atom_site_fract_y
_atom_site_fract_z
_atom_site_U_iso_or_equiv
_atom_site_adp_type
_atom_site_occupancy
_atom_site_site_symmetry_order
_atom_site_calc_flag
_atom_site_refinement_flags_posn
O15 O 0.66295(6) 1.03583(16) 0.51359(10) 0.0241(3) Uani 1 1 d .
O17 O 0.54032(7) 0.9886(2) 0.38763(11) 0.0371(4) Uani 1 1 d .
O23 O 0.89617(6) 1.05263(16) 0.68844(10) 0.0228(3) Uani 1 1 d .
O25 O 0.90546(6) 0.80009(17) 0.59691(10) 0.0229(3) Uani 1 1 d .
O27 O 0.78996(6) 0.88658(17) 0.48415(9) 0.0204(3) Uani 1 1 d .
H27 H 0.8165 0.8093 0.4723 0.031 Uiso 1 1 calc GR
N19 N 0.84170(8) 0.8788(2) 0.85559(12) 0.0209(4) Uani 1 1 d .
C1 C 0.63910(9) 0.8722(3) 0.49716(15) 0.0220(4) Uani 1 1 d .
C2 C 0.57351(10) 0.8453(3) 0.43220(16) 0.0283(5) Uani 1 1 d .
C3 C 0.54630(10) 0.6850(3) 0.42031(17) 0.0338(5) Uani 1 1 d .
H3 H 0.5030 0.6656 0.3740 0.041 Uiso 1 1 calc R
C4 C 0.58233(10) 0.5527(3) 0.47608(16) 0.0323(5) Uani 1 1 d .
H4 H 0.5631 0.4423 0.4681 0.039 Uiso 1 1 calc R
C5 C 0.64628(10) 0.5770(2) 0.54389(15) 0.0246(4) Uani 1 1 d .
C6 C 0.67999(11) 0.4356(2) 0.60782(16) 0.0283(5) Uani 1 1 d .
H6 H 0.6550 0.3341 0.6114 0.034 Uiso 1 1 calc R
C7 C 0.74468(10) 0.4454(2) 0.66109(15) 0.0252(5) Uani 1 1 d .
H7 H 0.7647 0.3531 0.7046 0.030 Uiso 1 1 calc R
C8 C 0.78632(9) 0.6009(2) 0.65309(14) 0.0192(4) Uani 1 1 d .
H8 H 0.8067 0.5862 0.5872 0.023 Uiso 1 1 calc R
C9 C 0.84713(9) 0.6153(2) 0.75003(14) 0.0210(4) Uani 1 1 d .
H9A H 0.8328 0.5704 0.8156 0.025 Uiso 1 1 calc R
H9B H 0.8853 0.5439 0.7358 0.025 Uiso 1 1 calc R
C10 C 0.87358(9) 0.7970(2) 0.77310(14) 0.0193(4) Uani 1 1 d .
H10 H 0.9238 0.7880 0.8049 0.023 Uiso 1 1 calc R
C11 C 0.86747(9) 0.8893(2) 0.66383(14) 0.0182(4) Uani 1 1 d .
C12 C 0.79222(9) 0.8987(2) 0.59694(13) 0.0167(4) Uani 1 1 d .
H12 H 0.7740 1.0130 0.6104 0.020 Uiso 1 1 calc R
C13 C 0.74446(9) 0.7661(2) 0.63619(14) 0.0178(4) Uani 1 1 d .
C14 C 0.67655(9) 0.7393(2) 0.55328(14) 0.0200(4) Uani 1 1 d .
C16 C 0.67381(11) 1.1251(3) 0.41817(16) 0.0307(5) Uani 1 1 d .
H16A H 0.6771 1.0435 0.3608 0.046 Uiso 1 1 calc GR
H16B H 0.7166 1.1903 0.4360 0.046 Uiso 1 1 calc GR
H16C H 0.6352 1.2019 0.3930 0.046 Uiso 1 1 calc GR
C18 C 0.46987(10) 0.9706(4) 0.33436(18) 0.0442(6) Uani 1 1 d .
H18A H 0.4670 0.8977 0.2706 0.066 Uiso 1 1 calc GR
H18B H 0.4507 1.0821 0.3115 0.066 Uiso 1 1 calc GR
H18C H 0.4437 0.9198 0.3845 0.066 Uiso 1 1 calc GR
C20 C 0.77236(10) 0.9454(2) 0.81549(15) 0.0224(4) Uani 1 1 d .
H20A H 0.7762 1.0507 0.7745 0.027 Uiso 1 1 calc R
H20B H 0.7521 0.9758 0.8787 0.027 Uiso 1 1 calc R
C21 C 0.72350(9) 0.8266(2) 0.74337(14) 0.0202(4) Uani 1 1 d .
H21A H 0.6782 0.8833 0.7238 0.024 Uiso 1 1 calc R
H21B H 0.7173 0.7252 0.7866 0.024 Uiso 1 1 calc R
C22 C 0.88454(10) 1.0093(3) 0.91779(15) 0.0294(5) Uani 1 1 d .
H22A H 0.9317 0.9672 0.9401 0.044 Uiso 1 1 calc GR
H22B H 0.8662 1.0380 0.9823 0.044 Uiso 1 1 calc GR
H22C H 0.8845 1.1104 0.8727 0.044 Uiso 1 1 calc GR
C24 C 0.89592(11) 1.1595(3) 0.59688(16) 0.0314(5) Uani 1 1 d .
H24A H 0.9184 1.1012 0.5447 0.047 Uiso 1 1 calc GR
H24B H 0.9208 1.2643 0.6207 0.047 Uiso 1 1 calc GR
H24C H 0.8484 1.1865 0.5624 0.047 Uiso 1 1 calc GR
C26 C 0.97767(9) 0.7837(3) 0.63658(17) 0.0344(5) Uani 1 1 d .
H26A H 1.0006 0.7625 0.5757 0.052 Uiso 1 1 calc GR
H26B H 0.9865 0.6891 0.6878 0.052 Uiso 1 1 calc GR
H26C H 0.9956 0.8883 0.6735 0.052 Uiso 1 1 calc GR

loop_
_atom_site_aniso_label
_atom_site_aniso_U_11
_atom_site_aniso_U_22
_atom_site_aniso_U_33
_atom_site_aniso_U_23
_atom_site_aniso_U_13
_atom_site_aniso_U_12
O15 0.0263(7) 0.0235(8) 0.0222(7) 0.0017(6) 0.0044(5) 0.0035(6)
O17 0.0230(8) 0.0516(10) 0.0340(8) 0.0080(7) -0.0008(6) 0.0082(7)
O23 0.0266(7) 0.0238(7) 0.0177(7) 0.0034(6) 0.0033(5) -0.0079(6)
O25 0.0182(7) 0.0327(8) 0.0177(7) -0.0010(6) 0.0037(5) 0.0051(6)
O27 0.0219(7) 0.0262(8) 0.0131(6) 0.0018(6) 0.0034(5) 0.0060(6)
N19 0.0264(8) 0.0217(9) 0.0148(8) -0.0028(7) 0.0045(6) -0.0050(7)
C1 0.0201(9) 0.0274(11) 0.0195(10) -0.0035(8) 0.0062(7) 0.0003(8)
C2 0.0233(10) 0.0409(13) 0.0209(10) -0.0011(9) 0.0050(8) 0.0028(9)
C3 0.0214(11) 0.0503(14) 0.0280(12) -0.0067(10) 0.0010(9) -0.0072(10)
C4 0.0290(11) 0.0356(13) 0.0326(12) -0.0095(10) 0.0070(9) -0.0116(9)
C5 0.0233(10) 0.0272(11) 0.0243(10) -0.0060(9) 0.0075(8) -0.0048(8)
C6 0.0366(12) 0.0194(11) 0.0301(11) -0.0052(9) 0.0097(9) -0.0095(9)
C7 0.0380(12) 0.0153(10) 0.0229(10) -0.0011(8) 0.0074(9) -0.0002(8)
C8 0.0249(10) 0.0186(10) 0.0148(9) -0.0007(8) 0.0055(7) 0.0008(8)
C9 0.0272(10) 0.0194(10) 0.0164(9) 0.0018(8) 0.0043(8) 0.0036(8)
C10 0.0196(9) 0.0221(10) 0.0153(9) 0.0011(8) 0.0010(7) 0.0000(8)
C11 0.0191(9) 0.0200(10) 0.0160(9) -0.0015(8) 0.0051(7) -0.0008(8)
C12 0.0200(9) 0.0186(10) 0.0115(9) 0.0007(7) 0.0035(7) 0.0010(8)
C13 0.0206(9) 0.0168(10) 0.0164(9) -0.0012(8) 0.0044(7) 0.0000(8)
C14 0.0195(9) 0.0238(10) 0.0175(10) -0.0044(8) 0.0056(7) -0.0019(8)
C16 0.0341(11) 0.0291(12) 0.0292(11) 0.0076(10) 0.0072(9) 0.0071(10)
C18 0.0226(11) 0.0742(19) 0.0328(12) 0.0063(12) -0.0014(9) 0.0101(11)
C20 0.0337(11) 0.0195(10) 0.0164(9) -0.0010(8) 0.0104(8) 0.0000(8)
C21 0.0225(10) 0.0218(10) 0.0179(9) 0.0000(8) 0.0080(8) 0.0002(8)
C22 0.0410(12) 0.0286(12) 0.0189(10) -0.0051(9) 0.0071(9) -0.0129(10)
C24 0.0372(12) 0.0308(12) 0.0257(11) 0.0069(9) 0.0048(9) -0.0122(10)
C26 0.0213(11) 0.0516(15) 0.0303(12) -0.0005(11) 0.0048(9) 0.0067(10)

loop_
_atom_type_symbol
_atom_type_description
_atom_type_scat_dispersion_real
_atom_type_scat_dispersion_imag
_atom_type_scat_source
C C 0.0033 0.0016 'International Tables Vol C Tables 4.2.6.8 and 6.1.1.4'
H H 0.0000 0.0000 'International Tables Vol C Tables 4.2.6.8 and 6.1.1.4'
N N 0.0061 0.0033 'International Tables Vol C Tables 4.2.6.8 and 6.1.1.4'
O O 0.0106 0.0060 'International Tables Vol C Tables 4.2.6.8 and 6.1.1.4'

loop_
_geom_angle_atom_site_label_1
_geom_angle_atom_site_label_2
_geom_angle_atom_site_label_3
_geom_angle
C1 O15 C16 115.94(15)
C2 O17 C18 116.93(18)
C11 O23 C24 115.22(14)
C11 O25 C26 116.89(14)
C20 N19 C10 115.02(13)
C22 N19 C10 113.72(14)
C22 N19 C20 109.64(15)
O15 C1 C2 118.61(17)
O15 C1 C14 119.93(16)
C14 C1 C2 121.13(18)
O17 C2 C1 115.12(18)
O17 C2 C3 124.81(18)
C3 C2 C1 120.03(19)
C2 C3 C4 119.50(19)
C3 C4 C5 121.6(2)
C4 C5 C6 119.54(18)
C4 C5 C14 119.78(19)
C14 C5 C6 120.64(17)
C7 C6 C5 121.66(18)
C6 C7 C8 120.39(18)
C7 C8 C9 111.35(15)
C7 C8 C13 114.59(15)
C9 C8 C13 111.25(15)
C10 C9 C8 113.77(15)
N19 C10 C9 111.44(14)
N19 C10 C11 116.99(15)
C9 C10 C11 108.17(14)
O23 C11 O25 110.01(13)
O23 C11 C10 106.27(14)
O23 C11 C12 111.86(15)
O25 C11 C10 109.67(15)
O25 C11 C12 105.53(13)
C10 C11 C12 113.52(14)
O27 C12 C11 111.83(13)
O27 C12 C13 111.90(14)
C13 C12 C11 111.96(14)
C8 C13 C12 105.59(14)
C8 C13 C14 110.53(15)
C8 C13 C21 111.74(15)
C12 C13 C21 110.53(14)
C14 C13 C12 112.48(14)
C14 C13 C21 106.08(13)
C1 C14 C5 117.89(17)
C1 C14 C13 122.88(16)
C5 C14 C13 118.71(17)
N19 C20 C21 115.33(15)
C20 C21 C13 117.21(14)

loop_
_geom_bond_atom_site_label_1
_geom_bond_atom_site_label_2
_geom_bond_distance
O15 C1 1.379(2)
O15 C16 1.445(2)
O17 C2 1.373(2)
O17 C18 1.432(2)
O23 C11 1.421(2)
O23 C24 1.428(2)
O25 C11 1.425(2)
O25 C26 1.427(2)
O27 C12 1.414(2)
N19 C10 1.469(2)
N19 C20 1.466(2)
N19 C22 1.461(2)
C1 C2 1.408(3)
C1 C14 1.395(3)
C2 C3 1.374(3)
C3 C4 1.378(3)
C4 C5 1.394(3)
C5 C6 1.459(3)
C5 C14 1.412(3)
C6 C7 1.327(3)
C7 C8 1.496(3)
C8 C9 1.539(2)
C8 C13 1.540(3)
C9 C10 1.537(3)
C10 C11 1.539(2)
C11 C12 1.563(2)
C12 C13 1.559(2)
C13 C14 1.545(2)
C13 C21 1.564(2)
C20 C21 1.515(3)
